data_7041256
loop_
_publ_author_name
'Zhang, Shu-Hua'
'Wang, Ji-Ming'
'Zhang, Hai-Yang'
'Fan, Yi-Peng'
'Xiao, Yu'

_publ_section_title
;
 Highly efficient electrochemiluminescence based on 4-amino-1,2,4-triazole
 Schiff base two-dimensional Zn/Cd coordination polymers.
;
_journal_issue 2
_journal_name_full 'Dalton transactions (Cambridge, England : 2003)'
_journal_page_first 410
_journal_page_last 419
_journal_paper_doi 10.1039/c6dt04059d
_journal_volume 46
_journal_year 2017
_chemical_formula_moiety 'C18 H10 Br4 N8 O2 Zn'
_chemical_formula_sum 'C18 H10 Br4 N8 O2 Zn'
_chemical_formula_weight 755.35
_chemical_name_systematic
; 
 ? 
;
_space_group_IT_number 14
_symmetry_cell_setting monoclinic
_symmetry_space_group_name_Hall '-P 2ybc'
_symmetry_space_group_name_H-M 'P 1 21/c 1'
_atom_sites_solution_hydrogens geom
_atom_sites_solution_primary direct
_atom_sites_solution_secondary difmap
_audit_creation_method SHELXL-97
_audit_update_record
;
2016-11-21 deposited with the CCDC.
2016-11-28 downloaded from the CCDC.
;
_cell_angle_alpha 90.00
_cell_angle_beta 100.151(4)
_cell_angle_gamma 90.00
_cell_formula_units_Z 2
_cell_length_a 12.6370(6)
_cell_length_b 8.9158(3)
_cell_length_c 10.3960(4)
_cell_measurement_reflns_used 1528
_cell_measurement_temperature 293(2)
_cell_measurement_theta_max 27.4060
_cell_measurement_theta_min 3.6010
_cell_volume 1152.97(8)
_computing_structure_refinement 'SHELXL-97 (Sheldrick, 1997)'
_computing_structure_solution 'SHELXS-97 (Sheldrick, 1990)'
_diffrn_ambient_temperature 293(2)
_diffrn_detector_area_resol_mean 0
_diffrn_measured_fraction_theta_full 0.999
_diffrn_measured_fraction_theta_max 0.999
_diffrn_measurement_device_type 'SuperNova, Single source at offset, Eos'
_diffrn_measurement_method '\w scans'
_diffrn_radiation_monochromator graphite
_diffrn_radiation_source 'fine-focus sealed tube'
_diffrn_radiation_type MoK\a
_diffrn_radiation_wavelength 0.71073
_diffrn_reflns_av_R_equivalents 0.0348
_diffrn_reflns_av_sigmaI/netI 0.0432
_diffrn_reflns_limit_h_max 15
_diffrn_reflns_limit_h_min -10
_diffrn_reflns_limit_k_max 7
_diffrn_reflns_limit_k_min -10
_diffrn_reflns_limit_l_max 11
_diffrn_reflns_limit_l_min -12
_diffrn_reflns_number 4376
_diffrn_reflns_theta_full 25.01
_diffrn_reflns_theta_max 25.01
_diffrn_reflns_theta_min 3.03
_diffrn_standards_decay_% 0
_diffrn_standards_interval_count 0
_diffrn_standards_interval_time 0
_diffrn_standards_number 0
_exptl_absorpt_coefficient_mu 8.031
_exptl_absorpt_correction_T_max 0.414
_exptl_absorpt_correction_T_min 0.246
_exptl_absorpt_correction_type multi-scan
_exptl_absorpt_process_details sadabs
_exptl_crystal_colour yellow
_exptl_crystal_density_diffrn 2.176
_exptl_crystal_density_method 'not measured'
_exptl_crystal_description block
_exptl_crystal_F_000 720
_exptl_crystal_size_max 0.18
_exptl_crystal_size_mid 0.15
_exptl_crystal_size_min 0.11
_refine_diff_density_max 2.845
_refine_diff_density_min -2.404
_refine_diff_density_rms 0.182
_refine_ls_extinction_method none
_refine_ls_goodness_of_fit_ref 1.020
_refine_ls_hydrogen_treatment constr
_refine_ls_matrix_type full
_refine_ls_number_parameters 151
_refine_ls_number_reflns 2039
_refine_ls_number_restraints 0
_refine_ls_restrained_S_all 1.020
_refine_ls_R_factor_all 0.0897
_refine_ls_R_factor_gt 0.0708
_refine_ls_shift/su_max 0.000
_refine_ls_shift/su_mean 0.000
_refine_ls_structure_factor_coef Fsqd
_refine_ls_weighting_details 'calc w=1/[\s^2^(Fo^2^)+(0.1010P)^2^+13.2000P] where P=(Fo^2^+2Fc^2^)/3'
_refine_ls_weighting_scheme calc
_refine_ls_wR_factor_gt 0.1800
_refine_ls_wR_factor_ref 0.1987
_reflns_number_gt 1598
_reflns_number_total 2039
_reflns_threshold_expression >2sigma(I)
_cod_data_source_file c6dt04059d2.cif
_cod_data_source_block zn
_cod_depositor_comments 'Adding full bibliography for 7041256--7041259.cif.'
_cod_original_sg_symbol_H-M 'P 2(1)/c '
_cod_database_code 7041256

loop_
_symmetry_equiv_pos_as_xyz
'x, y, z'
'-x, y+1/2, -z+1/2'
'-x, -y, -z'
'x, -y-1/2, z-1/2'

loop_
_atom_site_label
_atom_site_type_symbol
_atom_site_fract_x
_atom_site_fract_y
_atom_site_fract_z
_atom_site_U_iso_or_equiv
_atom_site_adp_type
_atom_site_occupancy
_atom_site_symmetry_multiplicity
_atom_site_calc_flag
_atom_site_refinement_flags
Zn1 Zn 0.0000 0.5000 0.5000 0.0302(4) Uani 1 2 d S
Br1 Br 0.20461(9) 0.31909(13) 0.89786(9) 0.0496(4) Uani 1 1 d .
Br2 Br 0.57848(15) 0.5990(4) 0.7903(2) 0.1561(14) Uani 1 1 d .
O1 O 0.1216(5) 0.3961(7) 0.6176(6) 0.0368(15) Uani 1 1 d .
C7 C 0.2233(8) 0.5859(11) 0.4394(9) 0.039(2) Uani 1 1 d .
H7 H 0.2663 0.6384 0.3909 0.046 Uiso 1 1 calc R
C6 C 0.3802(10) 0.5816(16) 0.6104(11) 0.070(4) Uani 1 1 d .
H6 H 0.4161 0.6339 0.5537 0.084 Uiso 1 1 calc R
C1 C 0.2722(8) 0.5358(12) 0.5692(9) 0.043(2) Uani 1 1 d .
C2 C 0.2166(7) 0.4501(10) 0.6523(9) 0.034(2) Uani 1 1 d .
C3 C 0.2753(8) 0.4266(12) 0.7805(9) 0.043(2) Uani 1 1 d .
C5 C 0.4318(10) 0.5477(19) 0.7353(12) 0.080(5) Uani 1 1 d .
C4 C 0.3780(10) 0.4722(15) 0.8216(10) 0.064(4) Uani 1 1 d .
H4 H 0.4122 0.4532 0.9068 0.077 Uiso 1 1 calc R
N4 N 0.1250(6) 0.5629(8) 0.3868(6) 0.0316(16) Uani 1 1 d .
N2 N 0.0467(7) 0.7933(8) 0.1098(7) 0.0347(17) Uani 1 1 d .
N3 N 0.1005(6) 0.6315(9) 0.2613(7) 0.0341(17) Uani 1 1 d .
N1 N 0.0654(8) 0.6604(9) 0.0510(7) 0.045(2) Uani 1 1 d .
C8 C 0.0962(8) 0.5635(11) 0.1434(9) 0.041(2) Uani 1 1 d .
H8A H 0.1128 0.4635 0.1308 0.049 Uiso 1 1 calc R
C9 C 0.0685(7) 0.7712(10) 0.2364(8) 0.034(2) Uani 1 1 d .
H9A H 0.0624 0.8432 0.2994 0.041 Uiso 1 1 calc R

loop_
_atom_site_aniso_label
_atom_site_aniso_U_11
_atom_site_aniso_U_22
_atom_site_aniso_U_33
_atom_site_aniso_U_23
_atom_site_aniso_U_13
_atom_site_aniso_U_12
Zn1 0.0356(8) 0.0367(8) 0.0148(6) 0.0001(6) -0.0051(5) 0.0004(6)
Br1 0.0523(7) 0.0661(8) 0.0266(5) 0.0139(5) -0.0036(4) -0.0093(5)
Br2 0.0770(12) 0.272(3) 0.0970(14) 0.0934(17) -0.0470(10) -0.0953(16)
O1 0.044(4) 0.037(3) 0.024(3) 0.006(3) -0.007(3) -0.007(3)
C7 0.045(6) 0.046(6) 0.024(4) 0.010(4) 0.005(4) -0.003(4)
C6 0.058(7) 0.104(10) 0.041(6) 0.040(7) -0.011(5) -0.026(7)
C1 0.051(6) 0.047(6) 0.028(5) 0.006(4) -0.006(4) -0.007(5)
C2 0.037(5) 0.034(5) 0.027(4) 0.006(4) -0.002(4) 0.005(4)
C3 0.054(6) 0.051(6) 0.020(4) 0.010(4) -0.002(4) -0.005(5)
C5 0.049(7) 0.136(13) 0.046(7) 0.037(8) -0.017(6) -0.044(8)
C4 0.064(7) 0.090(9) 0.028(5) 0.027(6) -0.020(5) -0.031(7)
N4 0.043(4) 0.035(4) 0.012(3) 0.003(3) -0.008(3) 0.004(3)
N2 0.051(5) 0.034(4) 0.017(3) 0.008(3) 0.000(3) 0.000(3)
N3 0.047(4) 0.037(4) 0.015(3) 0.005(3) -0.004(3) -0.001(3)
N1 0.067(6) 0.047(5) 0.016(4) 0.000(3) -0.004(4) 0.001(4)
C8 0.062(6) 0.037(5) 0.022(4) 0.004(4) 0.003(4) -0.002(5)
C9 0.044(5) 0.036(5) 0.019(4) -0.001(4) -0.001(4) 0.002(4)

loop_
_atom_type_symbol
_atom_type_description
_atom_type_scat_dispersion_real
_atom_type_scat_dispersion_imag
_atom_type_scat_source
C C 0.0033 0.0016 'International Tables Vol C Tables 4.2.6.8 and 6.1.1.4'
H H 0.0000 0.0000 'International Tables Vol C Tables 4.2.6.8 and 6.1.1.4'
Br Br -0.2901 2.4595 'International Tables Vol C Tables 4.2.6.8 and 6.1.1.4'
N N 0.0061 0.0033 'International Tables Vol C Tables 4.2.6.8 and 6.1.1.4'
O O 0.0106 0.0060 'International Tables Vol C Tables 4.2.6.8 and 6.1.1.4'
Zn Zn 0.2839 1.4301 'International Tables Vol C Tables 4.2.6.8 and 6.1.1.4'

loop_
_geom_angle_atom_site_label_1
_geom_angle_atom_site_label_2
_geom_angle_atom_site_label_3
_geom_angle
_geom_angle_site_symmetry_1
_geom_angle_site_symmetry_3
O1 Zn1 O1 180.000(1) . 3_566
O1 Zn1 N2 92.1(3) . 2_545
O1 Zn1 N2 87.9(3) 3_566 2_545
O1 Zn1 N2 87.9(3) . 4_576
O1 Zn1 N2 92.1(3) 3_566 4_576
N2 Zn1 N2 180.0(3) 2_545 4_576
O1 Zn1 N4 84.2(3) . .
O1 Zn1 N4 95.8(3) 3_566 .
N2 Zn1 N4 95.1(3) 2_545 .
N2 Zn1 N4 84.9(3) 4_576 .
O1 Zn1 N4 95.8(3) . 3_566
O1 Zn1 N4 84.2(3) 3_566 3_566
N2 Zn1 N4 84.9(3) 2_545 3_566
N2 Zn1 N4 95.1(3) 4_576 3_566
N4 Zn1 N4 180.000(1) . 3_566
C2 O1 Zn1 125.0(6) . .
N4 C7 C1 124.6(9) . .
N4 C7 H7 117.7 . .
C1 C7 H7 117.7 . .
C5 C6 C1 119.4(10) . .
C5 C6 H6 120.3 . .
C1 C6 H6 120.3 . .
C6 C1 C2 121.5(9) . .
C6 C1 C7 114.9(9) . .
C2 C1 C7 123.6(9) . .
O1 C2 C1 124.5(8) . .
O1 C2 C3 121.0(8) . .
C1 C2 C3 114.5(8) . .
C4 C3 C2 124.3(9) . .
C4 C3 Br1 118.9(7) . .
C2 C3 Br1 116.8(7) . .
C6 C5 C4 120.6(11) . .
C6 C5 Br2 120.4(9) . .
C4 C5 Br2 119.0(8) . .
C3 C4 C5 119.4(9) . .
C3 C4 H4 120.3 . .
C5 C4 H4 120.3 . .
C7 N4 N3 111.1(7) . .
C7 N4 Zn1 123.0(6) . .
N3 N4 Zn1 122.5(5) . .
C9 N2 N1 107.2(7) . .
C9 N2 Zn1 129.7(6) . 2
N1 N2 Zn1 123.0(5) . 2
C9 N3 C8 106.3(7) . .
C9 N3 N4 126.5(7) . .
C8 N3 N4 127.0(8) . .
C8 N1 N2 107.3(7) . .
N1 C8 N3 109.2(9) . .
N1 C8 H8A 125.4 . .
N3 C8 H8A 125.4 . .
N2 C9 N3 110.0(8) . .
N2 C9 H9A 125.0 . .
N3 C9 H9A 125.0 . .

loop_
_geom_bond_atom_site_label_1
_geom_bond_atom_site_label_2
_geom_bond_distance
_geom_bond_site_symmetry_2
Zn1 O1 2.013(6) .
Zn1 O1 2.013(6) 3_566
Zn1 N2 2.194(7) 2_545
Zn1 N2 2.194(7) 4_576
Zn1 N4 2.202(8) .
Zn1 N4 2.202(8) 3_566
Br1 C3 1.895(10) .
Br2 C5 1.897(11) .
O1 C2 1.285(11) .
C7 N4 1.282(12) .
C7 C1 1.452(12) .
C7 H7 0.9300 .
C6 C5 1.380(15) .
C6 C1 1.417(15) .
C6 H6 0.9300 .
C1 C2 1.427(14) .
C2 C3 1.422(12) .
C3 C4 1.355(15) .
C5 C4 1.391(16) .
C4 H4 0.9300 .
N4 N3 1.425(9) .
N2 C9 1.311(11) .
N2 N1 1.372(11) .
N2 Zn1 2.194(7) 2
N3 C9 1.321(12) .
N3 C8 1.361(12) .
N1 C8 1.300(12) .
C8 H8A 0.9300 .
C9 H9A 0.9300 .

loop_
_geom_torsion_atom_site_label_1
_geom_torsion_atom_site_label_2
_geom_torsion_atom_site_label_3
_geom_torsion_atom_site_label_4
_geom_torsion
_geom_torsion_site_symmetry_1
O1 Zn1 O1 C2 -132(100) 3_566
N2 Zn1 O1 C2 136.3(7) 2_545
N2 Zn1 O1 C2 -43.7(7) 4_576
N4 Zn1 O1 C2 41.5(7) .
N4 Zn1 O1 C2 -138.5(7) 3_566
C5 C6 C1 C2 -3(2) .
C5 C6 C1 C7 176.0(14) .
N4 C7 C1 C6 -176.4(11) .
N4 C7 C1 C2 2.1(17) .
Zn1 O1 C2 C1 -37.6(13) .
Zn1 O1 C2 C3 142.6(8) .
C6 C1 C2 O1 -174.8(11) .
C7 C1 C2 O1 6.8(16) .
C6 C1 C2 C3 5.0(16) .
C7 C1 C2 C3 -173.5(10) .
O1 C2 C3 C4 175.9(11) .
C1 C2 C3 C4 -3.9(17) .
O1 C2 C3 Br1 -2.2(13) .
C1 C2 C3 Br1 178.0(7) .
C1 C6 C5 C4 -1(3) .
C1 C6 C5 Br2 177.0(11) .
C2 C3 C4 C5 0(2) .
Br1 C3 C4 C5 178.3(12) .
C6 C5 C4 C3 3(3) .
Br2 C5 C4 C3 -175.8(11) .
C1 C7 N4 N3 177.5(9) .
C1 C7 N4 Zn1 17.8(14) .
O1 Zn1 N4 C7 -31.9(8) .
O1 Zn1 N4 C7 148.1(8) 3_566
N2 Zn1 N4 C7 -123.4(8) 2_545
N2 Zn1 N4 C7 56.6(8) 4_576
N4 Zn1 N4 C7 75(100) 3_566
O1 Zn1 N4 N3 170.7(6) .
O1 Zn1 N4 N3 -9.3(6) 3_566
N2 Zn1 N4 N3 79.1(6) 2_545
N2 Zn1 N4 N3 -100.9(6) 4_576
N4 Zn1 N4 N3 -83(100) 3_566
C7 N4 N3 C9 -86.8(11) .
Zn1 N4 N3 C9 73.0(10) .
C7 N4 N3 C8 99.3(11) .
Zn1 N4 N3 C8 -100.9(10) .
C9 N2 N1 C8 0.8(11) .
Zn1 N2 N1 C8 176.9(7) 2
N2 N1 C8 N3 -1.4(12) .
C9 N3 C8 N1 1.5(12) .
N4 N3 C8 N1 176.4(8) .
N1 N2 C9 N3 0.2(11) .
Zn1 N2 C9 N3 -175.6(6) 2
C8 N3 C9 N2 -1.0(11) .
N4 N3 C9 N2 -176.0(8) .
